data_2001398
loop_
_publ_author_name
'Aurangzeb, N.'
'McAuliffe, C. A.'
'Pritchard, R. G.'
'Watkinson, M.'
'Garcia-Deibe, A.'
'Sousa, A.'
'Bermejo, M. R.'

_publ_section_title
;
 3-Amino-1-propylammonium perchlorate: an extensively hydrogen-bonded
 system
;
_journal_issue 9
_journal_name_full 'Acta Crystallographica Section C'
_journal_page_first 1656
_journal_page_last 1657
_journal_paper_doi 10.1107/S010827019300277X
_journal_volume 49
_journal_year 1993
_chemical_formula_moiety '(C3 H11 N2 ) (Cl1 O4 )'
_chemical_formula_sum 'C3 H11 Cl N2 O4'
_chemical_formula_weight 174.58
_chemical_name_systematic
;
3-Amino-1-Propylammonium Perchlorate
;
_space_group_IT_number 61
_symmetry_cell_setting orthorhombic
_symmetry_space_group_name_Hall '-P 2ac 2ab'
_symmetry_space_group_name_H-M 'P b c a'
_atom_type_scat_source IntTabIV
_cell_angle_alpha 90
_cell_angle_beta 90
_cell_angle_gamma 90
_cell_formula_units_Z 8.00
_cell_length_a 12.337(4)
_cell_length_b 12.888(6)
_cell_length_c 9.677(7)
_cell_measurement_reflns_used 25
_cell_measurement_temperature 296
_cell_measurement_theta_max 38.84
_cell_measurement_theta_min 30.48
_cell_volume 1538.6(14)
_computing_cell_refinement ' MSC/AFC Diffractometer Control Software'
_computing_data_collection
; MSC/AFC Diffractometer Control Software
          (Molecular Structure Corporation, 1988)
;
_computing_data_reduction 'TEXSAN PROCESS (Molecular Structure Corporation, 1985)''
_computing_molecular_graphics 'PLUTO (Motherwell & Clegg, 1978)'
_computing_publication_material 'TEXSAN FINISH'
_computing_structure_refinement 'TEXSAN LS'
_computing_structure_solution 'SHELXS86 (Sheldrick, 1985)'
_diffrn_ambient_temperature 296
_diffrn_measurement_device AFC-6S
_diffrn_measurement_method \w/2\q
_diffrn_radiation_monochromator graphite
_diffrn_radiation_source 'X-ray tube'
_diffrn_radiation_type MoK\a
_diffrn_radiation_wavelength 0.71069
_diffrn_reflns_av_R_equivalents 0.00
_diffrn_reflns_limit_h_max 14
_diffrn_reflns_limit_h_min 0
_diffrn_reflns_limit_k_max 15
_diffrn_reflns_limit_k_min 0
_diffrn_reflns_limit_l_max 11
_diffrn_reflns_limit_l_min 0
_diffrn_reflns_number 1595
_diffrn_reflns_theta_max 25.0199
_diffrn_reflns_theta_min 1.0
_diffrn_standards_decay_% -1.70
_diffrn_standards_interval_count 150
_diffrn_standards_number 3
_exptl_absorpt_coefficient_mu 0.4589
_exptl_absorpt_correction_T_max 1.06
_exptl_absorpt_correction_T_min 0.92
_exptl_absorpt_correction_type refdelf
_exptl_crystal_colour buff
_exptl_crystal_density_diffrn 1.507
_exptl_crystal_description plate
_exptl_crystal_F_000 736.00
_exptl_crystal_size_max 0.40
_exptl_crystal_size_mid 0.15
_exptl_crystal_size_min 0.02
_refine_diff_density_max -0.40334
_refine_diff_density_min 0.31512
_refine_ls_extinction_method 'Not applied'
_refine_ls_goodness_of_fit_obs 2.077
_refine_ls_hydrogen_treatment refall
_refine_ls_matrix_type full
_refine_ls_number_parameters 139
_refine_ls_number_reflns 989
_refine_ls_number_restraints 0
_refine_ls_R_factor_obs 0.0390
_refine_ls_shift/esd_max 0.0089
_refine_ls_structure_factor_coef F
_refine_ls_weighting_scheme sigma
_refine_ls_wR_factor_obs 0.0523
_reflns_number_observed 989
_reflns_number_total 1595
_reflns_observed_criterion I>2\s(I)
_cod_data_source_file li1052.cif
_cod_data_source_block li1052_structure_1_of_1
_cod_original_cell_volume 1538(2)
_cod_original_sg_symbol_H-M 'P b c a                '
_cod_original_formula_sum 'C3 H11 Cl1 N2 O4'
_cod_database_code 2001398

loop_
_symmetry_equiv_pos_as_xyz
x,y,z
1/2+x,1/2-y,-z
-x,1/2+y,1/2-z
1/2-x,-y,1/2+z
-x,-y,-z
1/2-x,1/2+y,z
x,1/2-y,1/2+z
1/2+x,y,1/2-z

loop_
_atom_site_aniso_label
_atom_site_aniso_U_11
_atom_site_aniso_U_22
_atom_site_aniso_U_33
_atom_site_aniso_U_12
_atom_site_aniso_U_13
_atom_site_aniso_U_23
Cl(1) 0.0282(5) 0.0209(4) 0.0316(5) -0.0018(4) 0.0007(4) -0.0002(4)
O(1) 0.098(3) 0.0190(10) 0.063(2) -0.001(2) 0.024(2) -0.0130(10)
O(2) 0.034(2) 0.051(2) 0.0310(10) -0.0060(10) -0.0100(10) 0.0120(10)
O(3) 0.033(2) 0.039(2) 0.038(2) 0.0010(10) 0.0130(10) -0.0010(10)
O(4) 0.0230(10) 0.053(2) 0.039(2) -0.0090(10) -0.0070(10) 0.0080(10)
N(1) 0.027(2) 0.031(2) 0.034(2) 0.004(2) -0.0010(10) 0.001(2)
N(5) 0.033(2) 0.024(2) 0.030(2) 0.0010(10) -0.006(2) 0.001(2)
C(2) 0.032(2) 0.033(2) 0.041(3) -0.001(2) 0.004(2) 0.007(2)
C(3) 0.036(2) 0.035(2) 0.032(2) 0.003(2) 0.004(2) 0.006(2)
C(4) 0.029(2) 0.029(2) 0.033(2) -0.005(2) -0.003(2) 0.005(2)

loop_
_atom_site_label
_atom_site_fract_x
_atom_site_fract_y
_atom_site_fract_z
_atom_site_U_iso_or_equiv
Cl(1) 0.68223(7) 0.57826(6) 0.61354(9) 0.0269
O(1) 0.6914(3) 0.4674(2) 0.5873(3) 0.0601
O(2) 0.6491(2) 0.6338(2) 0.4868(3) 0.0386
O(3) 0.6034(2) 0.5973(2) 0.7248(3) 0.0365
O(4) 0.7892(2) 0.6183(2) 0.6569(3) 0.0382
N(1) 0.5670(3) 0.5413(3) 0.2445(4) 0.0306
N(5) 0.2974(3) 0.7947(3) 0.0770(4) 0.0292
C(2) 0.5437(3) 0.6254(3) 0.1446(5) 0.0354
C(3) 0.4311(3) 0.6679(3) 0.1616(5) 0.0343
C(4) 0.4103(3) 0.7561(3) 0.0657(4) 0.0307
H(1A) 0.505(3) 0.498(3) 0.267(4) 0.030(10)
H(1B) 0.583(3) 0.564(3) 0.315(5) 0.040(10)
H(1C) 0.616(4) 0.493(4) 0.210(5) 0.060(10)
H(2A) 0.594(3) 0.673(3) 0.151(4) 0.024(10)
H(2B) 0.550(3) 0.601(3) 0.057(4) 0.040(10)
H(3A) 0.378(4) 0.612(3) 0.138(4) 0.050(10)
H(3B) 0.425(4) 0.690(4) 0.236(5) 0.06(2)
H(4A) 0.423(2) 0.738(3) -0.024(4) 0.022(10)
H(4B) 0.452(3) 0.807(3) 0.085(4) 0.040(10)
H(5A) 0.237(3) 0.741(4) 0.056(5) 0.060(10)
H(5B) 0.284(3) 0.816(3) 0.152(5) 0.030(10)
H(5C) 0.290(3) 0.849(3) 0.020(4) 0.040(10)

loop_
_geom_angle_atom_site_label_1
_geom_angle_atom_site_label_2
_geom_angle_atom_site_label_3
_geom_angle_site_symmetry_1
_geom_angle_site_symmetry_2
_geom_angle_site_symmetry_3
_geom_angle
_geom_angle_publ_flag
O(1) Cl(1) O(2) . . . 110.6(2) yes
O(1) Cl(1) O(3) . . . 110.1(2) yes
O(1) Cl(1) O(4) . . . 108.8(2) yes
O(2) Cl(1) O(3) . . . 110.1(2) yes
O(2) Cl(1) O(4) . . . 108.3(2) yes
O(3) Cl(1) O(4) . . . 108.9(2) yes
N(1) C(2) C(3) . . . 112.0(3) yes
C(2) C(3) C(4) . . . 111.6(3) yes
N(5) C(4) C(3) . . . 111.8(3) yes

loop_
_geom_bond_atom_site_label_1
_geom_bond_atom_site_label_2
_geom_bond_site_symmetry_1
_geom_bond_site_symmetry_2
_geom_bond_distance
_geom_bond_publ_flag
Cl(1) O(1) . . 1.456(3) yes
Cl(1) O(2) . . 1.478(3) yes
Cl(1) O(3) . . 1.472(3) yes
Cl(1) O(4) . . 1.478(3) yes
N(1) C(2) . . 1.480(5) yes
N(5) C(4) . . 1.483(5) yes
C(2) C(3) . . 1.503(6) yes
C(3) C(4) . . 1.491(6) yes
